data_7704015
loop_
_publ_author_name
'Malinowski, Przemys\/law J'
'Jaro\'n, Tomasz'
'Doma\'nska, Ma\/lgorzata'
'Slattery, John M.'
'Schmitt, Manuel'
'Krossing, Ingo'

_publ_section_title
;
 Building blocks for the chemistry of perfluorinated alkoxyaluminates
 [Al{OC(CF<sub>3</sub>)<sub>3</sub>}<sub>4</sub>]<sup>-</sup>: simplified
 preparation and characterization of Li<sup>+</sup>-Cs<sup>+</sup>,
 Ag<sup>+</sup>, NH<sub>4</sub><sup>+</sup>,
 N<sub>2</sub>H<sub>5</sub><sup>+</sup> and
 N<sub>2</sub>H<sub>7</sub><sup>+</sup> salts.
;
_journal_issue 23
_journal_name_full 'Dalton transactions (Cambridge, England : 2003)'
_journal_page_first 7766
_journal_page_last 7773
_journal_paper_doi 10.1039/d0dt00592d
_journal_volume 49
_journal_year 2020
_chemical_formula_sum 'C16 H5 Al F36 N2 O4'
_chemical_formula_weight 1000.20
_space_group_crystal_system triclinic
_space_group_IT_number 1
_space_group_name_Hall 'P 1'
_space_group_name_H-M_alt 'P 1'
_atom_sites_solution_hydrogens geom
_audit_creation_method SHELXL-2014/7
_audit_update_record
;
2020-03-31 deposited with the CCDC.	2020-04-06 downloaded from the CCDC.
;
_cell_angle_alpha 82.791(4)
_cell_angle_beta 73.622(4)
_cell_angle_gamma 63.240(4)
_cell_formula_units_Z 2
_cell_length_a 9.6450(4)
_cell_length_b 10.6675(5)
_cell_length_c 17.0803(8)
_cell_measurement_reflns_used 15287
_cell_measurement_temperature 100(2)
_cell_measurement_theta_max 75.1310
_cell_measurement_theta_min 2.6480
_cell_volume 1505.47(13)
_computing_cell_refinement 'CrysAlisPro 1.171.39.46 (Rigaku OD, 2018)'
_computing_data_collection 'CrysAlisPro 1.171.39.46 (Rigaku OD, 2018)'
_computing_data_reduction 'CrysAlisPro 1.171.39.46 (Rigaku OD, 2018)'
_computing_molecular_graphics ShelxLe-1008
_computing_publication_material 'Vesta (Momma, Izumi, 2011)'
_computing_structure_refinement 'SHELXL-2014/7 (Sheldrick, 2014)'
_computing_structure_solution 'SHELXS in SHELXTL Version 2014/3'
_diffrn_ambient_temperature 100(2)
_diffrn_measured_fraction_theta_full 0.998
_diffrn_measured_fraction_theta_max 0.981
_diffrn_measurement_device_type 'SuperNova, Single source at offset, Atlas'
_diffrn_radiation_type CuK\a
_diffrn_radiation_wavelength 1.54184
_diffrn_reflns_av_R_equivalents 0.0352
_diffrn_reflns_av_unetI/netI 0.0421
_diffrn_reflns_Laue_measured_fraction_full 0.998
_diffrn_reflns_Laue_measured_fraction_max 0.981
_diffrn_reflns_limit_h_max 11
_diffrn_reflns_limit_h_min -11
_diffrn_reflns_limit_k_max 13
_diffrn_reflns_limit_k_min -13
_diffrn_reflns_limit_l_max 21
_diffrn_reflns_limit_l_min -21
_diffrn_reflns_number 17863
_diffrn_reflns_point_group_measured_fraction_full 0.980
_diffrn_reflns_point_group_measured_fraction_max 0.948
_diffrn_reflns_theta_full 67.684
_diffrn_reflns_theta_max 75.288
_diffrn_reflns_theta_min 2.696
_diffrn_source 'micro-focus sealed X-ray tube'
_exptl_absorpt_coefficient_mu 3.076
_exptl_absorpt_correction_T_max 1.00000
_exptl_absorpt_correction_T_min 0.60642
_exptl_absorpt_correction_type multi-scan
_exptl_absorpt_process_details
;
CrysAlisPro 1.171.38.43 (Rigaku Oxford Diffraction, 2015)
Empirical absorption correction using spherical harmonics,
 implemented in SCALE3 ABSPACK scaling algorithm.
;
_exptl_crystal_colour colorless
_exptl_crystal_density_diffrn 2.206
_exptl_crystal_description block
_exptl_crystal_F_000 968
_exptl_crystal_size_max 0.350
_exptl_crystal_size_mid 0.280
_exptl_crystal_size_min 0.210
_refine_diff_density_max 0.708
_refine_diff_density_min -0.365
_refine_diff_density_rms 0.077
_refine_ls_abs_structure_details
;
 Flack x determined using 4081 quotients [(I+)-(I-)]/[(I+)+(I-)]
 (Parsons, Flack and Wagner, Acta Cryst. B69 (2013) 249-259).
;
_refine_ls_abs_structure_Flack -0.05(3)
_refine_ls_extinction_method none
_refine_ls_goodness_of_fit_ref 1.034
_refine_ls_hydrogen_treatment constr
_refine_ls_matrix_type full
_refine_ls_number_parameters 1301
_refine_ls_number_reflns 10113
_refine_ls_number_restraints 15957
_refine_ls_restrained_S_all 0.885
_refine_ls_R_factor_all 0.0454
_refine_ls_R_factor_gt 0.0452
_refine_ls_shift/su_max 0.005
_refine_ls_shift/su_mean 0.000
_refine_ls_structure_factor_coef Fsqd
_refine_ls_weighting_details 'w=1/[\s^2^(Fo^2^)+(0.0942P)^2^+0.3212P] where P=(Fo^2^+2Fc^2^)/3'
_refine_ls_weighting_scheme calc
_refine_ls_wR_factor_gt 0.1194
_refine_ls_wR_factor_ref 0.1198
_reflns_Friedel_coverage 0.931
_reflns_Friedel_fraction_full 0.963
_reflns_Friedel_fraction_max 0.914
_reflns_number_gt 10070
_reflns_number_total 10113
_reflns_threshold_expression 'I > 2\s(I)'
_cod_data_source_file d0dt00592d3.cif
_cod_data_source_block N2H5PF_100K_a
_cod_depositor_comments 'Adding full bibliography for 7704008--7704017.cif.'
_cod_database_code 7704015
_shelx_shelxl_version_number 2014/7
_shelx_space_group_comment
;
The symmetry employed for this shelxl refinement is uniquely defined
by the following loop, which should always be used as a source of
symmetry information in preference to the above space-group names.
They are only intended as comments.
;
_shelx_estimated_absorpt_t_min 0.412
_shelx_estimated_absorpt_t_max 0.564

loop_
_space_group_symop_operation_xyz
'x, y, z'

loop_
_atom_site_label
_atom_site_type_symbol
_atom_site_fract_x
_atom_site_fract_y
_atom_site_fract_z
_atom_site_U_iso_or_equiv
_atom_site_adp_type
_atom_site_occupancy
_atom_site_site_symmetry_order
_atom_site_calc_flag
_atom_site_refinement_flags_posn
_atom_site_refinement_flags_adp
_atom_site_refinement_flags_occupancy
_atom_site_disorder_assembly
_atom_site_disorder_group
O1_10 O -0.075(3) 0.892(4) 0.267(2) 0.0269(13) Uani 0.146(9) 1 d D U P A 2
C1_10 C -0.236(3) 0.962(3) 0.3017(14) 0.0309(14) Uani 0.146(9) 1 d D U P A 2
C2_10 C -0.332(4) 0.979(4) 0.2387(17) 0.052(6) Uani 0.146(9) 1 d D U P A 2
F1_10 F -0.260(6) 1.011(6) 0.166(2) 0.074(2) Uani 0.146(9) 1 d D U P A 2
F2_10 F -0.484(4) 1.077(4) 0.256(3) 0.049(9) Uani 0.146(9) 1 d D U P A 2
F3_10 F -0.342(5) 0.860(4) 0.232(2) 0.057(7) Uani 0.146(9) 1 d D U P A 2
C3_10 C -0.283(4) 0.878(3) 0.3772(14) 0.035(6) Uani 0.146(9) 1 d D U P A 2
F4_10 F -0.238(3) 0.893(4) 0.4409(14) 0.038(7) Uani 0.146(9) 1 d D U P A 2
F5_10 F -0.216(8) 0.741(3) 0.359(3) 0.033(9) Uani 0.146(9) 1 d D U P A 2
F6_10 F -0.440(4) 0.915(6) 0.403(3) 0.037(9) Uani 0.146(9) 1 d D U P A 2
C4_10 C -0.262(4) 1.107(3) 0.3267(18) 0.051(6) Uani 0.146(9) 1 d D U P A 2
F7_10 F -0.145(6) 1.092(4) 0.360(3) 0.061(8) Uani 0.146(9) 1 d D U P A 2
F8_10 F -0.402(6) 1.171(6) 0.379(3) 0.074(3) Uani 0.146(9) 1 d D U P A 2
F9_10 F -0.245(5) 1.185(3) 0.260(2) 0.058(9) Uani 0.146(9) 1 d D U P A 2
O1_9 O 0.144(3) 0.698(3) 0.3203(16) 0.022(2) Uani 0.361(9) 1 d D U P A 2
C1_9 C 0.248(2) 0.6219(17) 0.3648(10) 0.0282(14) Uani 0.361(9) 1 d D U P A 2
C2_9 C 0.423(2) 0.543(2) 0.3129(11) 0.043(4) Uani 0.361(9) 1 d D U P A 2
F1_9 F 0.427(2) 0.481(2) 0.2494(10) 0.061(4) Uani 0.361(9) 1 d D U P A 2
F2_9 F 0.520(5) 0.444(4) 0.354(3) 0.059(2) Uani 0.361(9) 1 d D U P A 2
F3_9 F 0.483(2) 0.633(2) 0.2863(15) 0.075(6) Uani 0.361(9) 1 d D U P A 2
C3_9 C 0.242(3) 0.718(2) 0.4284(13) 0.062(5) Uani 0.361(9) 1 d D U P A 2
F4_9 F 0.103(2) 0.760(2) 0.4847(11) 0.073(5) Uani 0.361(9) 1 d D U P A 2
F5_9 F 0.253(4) 0.833(2) 0.3941(16) 0.081(6) Uani 0.361(9) 1 d D U P A 2
F6_9 F 0.370(4) 0.658(4) 0.459(2) 0.081(9) Uani 0.361(9) 1 d D U P A 2
C4_9 C 0.202(2) 0.5058(19) 0.4126(10) 0.048(4) Uani 0.361(9) 1 d D U P A 2
F7_9 F 0.047(2) 0.564(2) 0.4458(13) 0.077(6) Uani 0.361(9) 1 d D U P A 2
F8_9 F 0.282(3) 0.454(3) 0.4700(13) 0.065(6) Uani 0.361(9) 1 d D U P A 2
F9_9 F 0.230(3) 0.408(2) 0.3625(11) 0.072(5) Uani 0.361(9) 1 d D U P A 2
O1_8 O -0.0868(7) 0.8901(7) 0.2391(4) 0.0269(13) Uani 0.854(9) 1 d D U P A 1
C1_8 C -0.2361(10) 0.9661(8) 0.2854(4) 0.0309(14) Uani 0.854(9) 1 d D U P A 1
C2_8 C -0.3352(12) 1.0677(12) 0.2270(6) 0.061(3) Uani 0.854(9) 1 d D U P A 1
F1_8 F -0.2936(11) 1.1722(8) 0.2054(5) 0.077(3) Uani 0.854(9) 1 d D U P A 1
F2_8 F -0.4925(11) 1.1259(14) 0.2627(8) 0.098(5) Uani 0.854(9) 1 d D U P A 1
F3_8 F -0.3109(11) 1.0065(12) 0.1605(4) 0.074(2) Uani 0.854(9) 1 d D U P A 1
C3_8 C -0.3186(10) 0.8714(10) 0.3293(5) 0.0374(19) Uani 0.854(9) 1 d D U P A 1
F4_8 F -0.2191(17) 0.7606(9) 0.3606(8) 0.048(3) Uani 0.854(9) 1 d D U P A 1
F5_8 F -0.3644(9) 0.8260(11) 0.2766(5) 0.063(2) Uani 0.854(9) 1 d D U P A 1
F6_8 F -0.4496(10) 0.9402(13) 0.3889(7) 0.060(3) Uani 0.854(9) 1 d D U P A 1
C4_8 C -0.2308(13) 1.0491(11) 0.3512(5) 0.050(2) Uani 0.854(9) 1 d D U P A 1
F7_8 F -0.1785(10) 0.9655(8) 0.4114(4) 0.059(2) Uani 0.854(9) 1 d D U P A 1
F8_8 F -0.3717(13) 1.1509(10) 0.3832(7) 0.074(3) Uani 0.854(9) 1 d D U P A 1
F9_8 F -0.1278(14) 1.1055(12) 0.3184(7) 0.084(3) Uani 0.854(9) 1 d D U P A 1
O1_7 O 0.2255(7) 0.7520(6) 0.1419(3) 0.0325(11) Uani 1 1 d D U . . .
C1_7 C 0.2925(7) 0.8305(7) 0.0944(3) 0.0269(13) Uani 1 1 d D U . . .
C2_7 C 0.3437(11) 0.9035(10) 0.1461(4) 0.047(2) Uani 1 1 d D U . . .
F1_7 F 0.2270(11) 0.9593(9) 0.2128(4) 0.072(2) Uani 1 1 d D U . . .
F2_7 F 0.3737(10) 1.0080(7) 0.1067(4) 0.0628(18) Uani 1 1 d D U . . .
F3_7 F 0.4742(10) 0.8124(9) 0.1685(5) 0.0714(19) Uani 1 1 d D U . . .
C3_7 C 0.4454(10) 0.7307(9) 0.0332(5) 0.0451(18) Uani 1 1 d D U . . .
F4_7 F 0.4046(9) 0.6892(8) -0.0246(3) 0.0631(17) Uani 1 1 d D U . . .
F5_7 F 0.5291(7) 0.6166(7) 0.0691(4) 0.0579(15) Uani 1 1 d D U . . .
F6_7 F 0.5406(8) 0.7912(7) -0.0044(4) 0.0567(15) Uani 1 1 d D U . . .
C4_7 C 0.1738(11) 0.9429(10) 0.0478(5) 0.056(2) Uani 1 1 d D U . . .
F7_7 F 0.0994(12) 0.8848(11) 0.0202(6) 0.091(3) Uani 1 1 d D U . . .
F8_7 F 0.2481(10) 0.9941(9) -0.0165(4) 0.076(2) Uani 1 1 d D U . . .
F9_7 F 0.0648(9) 1.0476(7) 0.0962(5) 0.075(2) Uani 1 1 d D U . . .
O1_6 O 0.0634(7) 0.5897(7) 0.2152(3) 0.0339(11) Uani 1 1 d D U . . .
C1_6 C 0.0531(8) 0.5097(7) 0.1646(4) 0.0335(15) Uani 1 1 d D U . . .
C2_6 C -0.0654(12) 0.4502(11) 0.2145(6) 0.059(2) Uani 1 1 d D U . . .
F1_6 F -0.0504(11) 0.4159(10) 0.2881(4) 0.074(2) Uani 1 1 d D U . . .
F2_6 F -0.0483(12) 0.3384(10) 0.1776(6) 0.086(2) Uani 1 1 d D U . . .
F3_6 F -0.2172(8) 0.5468(10) 0.2237(6) 0.083(2) Uani 1 1 d D U . . .
C3_6 C -0.0063(13) 0.5886(11) 0.0902(5) 0.060(2) Uani 1 1 d D U . . .
F4_6 F 0.1211(12) 0.5998(10) 0.0327(4) 0.083(2) Uani 1 1 d D U . . .
F5_6 F -0.1068(11) 0.7188(8) 0.1069(5) 0.076(2) Uani 1 1 d D U . . .
F6_6 F -0.0564(11) 0.5222(9) 0.0534(4) 0.075(2) Uani 1 1 d D U . . .
C4_6 C 0.2212(10) 0.3851(10) 0.1355(6) 0.056(2) Uani 1 1 d D U . . .
F7_6 F 0.3346(9) 0.4290(10) 0.1170(5) 0.078(2) Uani 1 1 d D U . . .
F8_6 F 0.2358(11) 0.3161(8) 0.0724(4) 0.071(2) Uani 1 1 d D U . . .
F9_6 F 0.2521(12) 0.2913(9) 0.1973(6) 0.084(2) Uani 1 1 d D U . . .
O1_5 O 0.1568(15) 0.7262(12) 0.3124(8) 0.022(2) Uani 0.639(9) 1 d D U P A 1
C1_5 C 0.2404(13) 0.6349(11) 0.3640(6) 0.0282(14) Uani 0.639(9) 1 d D U P A 1
C2_5 C 0.3980(13) 0.5135(12) 0.3171(7) 0.038(3) Uani 0.639(9) 1 d D U P A 1
F1_5 F 0.3649(10) 0.4110(8) 0.2994(5) 0.0385(18) Uani 0.639(9) 1 d D U P A 1
F2_5 F 0.506(3) 0.455(2) 0.3611(15) 0.059(2) Uani 0.639(9) 1 d D U P A 1
F3_5 F 0.4609(9) 0.5554(11) 0.2476(6) 0.049(2) Uani 0.639(9) 1 d D U P A 1
C3_5 C 0.2880(17) 0.7217(13) 0.4095(8) 0.052(3) Uani 0.639(9) 1 d D U P A 1
F4_5 F 0.1606(15) 0.8442(9) 0.4326(6) 0.058(3) Uani 0.639(9) 1 d D U P A 1
F5_5 F 0.4042(14) 0.7490(12) 0.3591(7) 0.066(3) Uani 0.639(9) 1 d D U P A 1
F6_5 F 0.328(2) 0.6567(17) 0.4786(9) 0.063(4) Uani 0.639(9) 1 d D U P A 1
C4_5 C 0.1379(15) 0.5707(12) 0.4268(6) 0.038(3) Uani 0.639(9) 1 d D U P A 1
F7_5 F 0.0249(13) 0.6664(10) 0.4821(5) 0.057(3) Uani 0.639(9) 1 d D U P A 1
F8_5 F 0.2208(13) 0.4611(11) 0.4692(7) 0.041(2) Uani 0.639(9) 1 d D U P A 1
F9_5 F 0.0634(9) 0.5279(9) 0.3890(4) 0.0384(18) Uani 0.639(9) 1 d D U P A 1
O1_4 O 0.8029(5) 0.3430(5) 0.6541(2) 0.0217(9) Uani 1 1 d D U . . .
C1_4 C 0.7230(6) 0.3333(6) 0.6035(3) 0.0203(11) Uani 1 1 d D U . . .
C2_4 C 0.7765(7) 0.1774(7) 0.5826(4) 0.0256(12) Uani 1 1 d D U . . .
F1_4 F 0.9166(5) 0.1275(6) 0.5266(3) 0.0378(10) Uani 1 1 d D U . . .
F2_4 F 0.6725(6) 0.1596(6) 0.5536(3) 0.0380(10) Uani 1 1 d D U . . .
F3_4 F 0.7976(6) 0.0969(5) 0.6481(3) 0.0332(9) Uani 1 1 d D U . . .
C3_4 C 0.5387(7) 0.4019(7) 0.6444(3) 0.0242(12) Uani 1 1 d D U . . .
F4_4 F 0.4953(5) 0.5214(5) 0.6818(3) 0.0340(9) Uani 1 1 d D U . . .
F5_4 F 0.5008(5) 0.3166(5) 0.7020(2) 0.0286(8) Uani 1 1 d D U . . .
F6_4 F 0.4506(5) 0.4313(5) 0.5914(2) 0.0312(9) Uani 1 1 d D U . . .
C4_4 C 0.7569(8) 0.4139(8) 0.5234(3) 0.0285(13) Uani 1 1 d D U . . .
F7_4 F 0.6773(6) 0.5522(5) 0.5365(3) 0.0387(10) Uani 1 1 d D U . . .
F8_4 F 0.7127(6) 0.3820(6) 0.4637(2) 0.0430(12) Uani 1 1 d D U . . .
F9_4 F 0.9129(5) 0.3813(6) 0.4969(3) 0.0404(11) Uani 1 1 d D U . . .
O1_3 O 0.9441(6) 0.3896(5) 0.7605(3) 0.0226(9) Uani 1 1 d D U . . .
C1_3 C 0.9018(6) 0.5233(6) 0.7765(3) 0.0216(11) Uani 1 1 d D U . . .
C2_3 C 0.9188(8) 0.5325(7) 0.8632(4) 0.0265(12) Uani 1 1 d D U . . .
F1_3 F 0.8030(5) 0.5168(5) 0.9202(2) 0.0338(9) Uani 1 1 d D U . . .
F2_3 F 0.9194(6) 0.6530(5) 0.8764(3) 0.0336(9) Uani 1 1 d D U . . .
F3_3 F 1.0586(5) 0.4287(5) 0.8734(3) 0.0321(9) Uani 1 1 d D U . . .
C3_3 C 1.0139(8) 0.5777(8) 0.7122(4) 0.0309(14) Uani 1 1 d D U . . .
F4_3 F 1.0352(6) 0.5374(5) 0.6378(2) 0.0359(10) Uani 1 1 d D U . . .
F5_3 F 1.1597(5) 0.5232(6) 0.7283(3) 0.0378(10) Uani 1 1 d D U . . .
F6_3 F 0.9552(6) 0.7173(5) 0.7129(3) 0.0407(11) Uani 1 1 d D U . . .
C4_3 C 0.7249(7) 0.6212(7) 0.7737(4) 0.0267(12) Uani 1 1 d D U . . .
F7_3 F 0.7107(6) 0.6491(5) 0.6975(2) 0.0338(9) Uani 1 1 d D U . . .
F8_3 F 0.6653(5) 0.7435(4) 0.8124(3) 0.0318(9) Uani 1 1 d D U . . .
F9_3 F 0.6289(5) 0.5595(5) 0.8103(3) 0.0294(8) Uani 1 1 d D U . . .
O1_2 O 1.0724(5) 0.1144(5) 0.7030(3) 0.0217(9) Uani 1 1 d D U . . .
C1_2 C 1.2320(7) 0.0569(6) 0.6670(3) 0.0215(12) Uani 1 1 d D U . . .
C2_2 C 1.3286(8) 0.0245(8) 0.7320(4) 0.0307(14) Uani 1 1 d D U . . .
F1_2 F 1.2627(6) 0.1304(6) 0.7839(3) 0.0398(10) Uani 1 1 d D U . . .
F2_2 F 1.4808(5) 0.0002(6) 0.6984(3) 0.0409(11) Uani 1 1 d D U . . .
F3_2 F 1.3296(6) -0.0888(6) 0.7759(3) 0.0413(10) Uani 1 1 d D U . . .
C3_2 C 1.2752(8) -0.0819(7) 0.6258(4) 0.0293(13) Uani 1 1 d D U . . .
F4_2 F 1.2282(6) -0.0542(6) 0.5559(3) 0.0422(11) Uani 1 1 d D U . . .
F5_2 F 1.2042(6) -0.1551(5) 0.6733(3) 0.0409(11) Uani 1 1 d D U . . .
F6_2 F 1.4337(5) -0.1655(5) 0.6063(4) 0.0438(12) Uani 1 1 d D U . . .
C4_2 C 1.2795(8) 0.1548(7) 0.6010(4) 0.0282(13) Uani 1 1 d D U . . .
F7_2 F 1.1674(5) 0.2186(6) 0.5602(3) 0.0389(10) Uani 1 1 d D U . . .
F8_2 F 1.4190(5) 0.0888(6) 0.5480(3) 0.0394(10) Uani 1 1 d D U . . .
F9_2 F 1.2870(6) 0.2556(5) 0.6361(3) 0.0387(10) Uani 1 1 d D U . . .
O1_1 O 0.7568(5) 0.2321(5) 0.8113(3) 0.0218(8) Uani 1 1 d D U . . .
C1_1 C 0.7315(7) 0.1529(6) 0.8780(3) 0.0243(12) Uani 1 1 d D U . . .
C2_1 C 0.6942(12) 0.2347(8) 0.9559(4) 0.0472(19) Uani 1 1 d D U . . .
F1_1 F 0.8184(11) 0.2453(9) 0.9631(6) 0.087(3) Uani 1 1 d D U . . .
F2_1 F 0.6323(15) 0.1792(8) 1.0229(3) 0.095(3) Uani 1 1 d D U . . .
F3_1 F 0.5825(7) 0.3652(5) 0.9533(3) 0.0472(12) Uani 1 1 d D U . . .
C3_1 C 0.5828(9) 0.1306(9) 0.8774(5) 0.0396(16) Uani 1 1 d D U . . .
F4_1 F 0.6090(9) 0.0705(7) 0.8072(5) 0.0672(18) Uani 1 1 d D U . . .
F5_1 F 0.4522(6) 0.2506(6) 0.8823(3) 0.0466(12) Uani 1 1 d D U . . .
F6_1 F 0.5500(10) 0.0506(11) 0.9376(6) 0.095(3) Uani 1 1 d D U . . .
C4_1 C 0.8782(9) 0.0081(7) 0.8771(4) 0.0380(16) Uani 1 1 d D U . . .
F7_1 F 0.9086(7) -0.0658(6) 0.8128(4) 0.0506(12) Uani 1 1 d D U . . .
F8_1 F 0.8535(8) -0.0667(6) 0.9441(4) 0.0571(16) Uani 1 1 d D U . . .
F9_1 F 1.0082(6) 0.0234(7) 0.8727(3) 0.0475(13) Uani 1 1 d D U . . .
Al01 Al 0.0890(2) 0.7350(2) 0.22810(10) 0.0184(3) Uani 1 1 d . . . . .
Al02 Al 0.89567(19) 0.26621(18) 0.73246(10) 0.0157(3) Uani 1 1 d . . . . .
N1 N 0.181(2) 1.1119(16) 0.3651(12) 0.049(4) Uani 0.64(3) 1 d D U P B 1
H1A H 0.1872 1.1104 0.3111 0.074 Uiso 0.54(3) 1 calc R U P B 1
H1B H 0.0800 1.1283 0.3948 0.074 Uiso 0.54(3) 1 calc R U P B 1
H1C H 0.2526 1.0277 0.3797 0.074 Uiso 0.54(3) 1 calc R U P B 1
N2 N 0.2171(17) 1.2185(14) 0.3801(8) 0.048(4) Uani 0.64(3) 1 d D . P B 1
H2A H 0.1812 1.2387 0.4344 0.072 Uiso 0.54(3) 1 calc R U P B 1
H2B H 0.1682 1.2966 0.3516 0.072 Uiso 0.54(3) 1 calc R U P B 1
H2C H 0.3252 1.1894 0.3641 0.072 Uiso 0.54(3) 1 calc R U P B 1
N3 N 0.3203(8) 0.5357(7) 0.8627(4) 0.0352(14) Uani 1 1 d D . . . .
H3A H 0.4196 0.4979 0.8277 0.053 Uiso 0.8333 1 calc R U P . .
H3B H 0.2624 0.4915 0.8565 0.053 Uiso 0.8333 1 calc R U P . .
H3C H 0.3300 0.5246 0.9149 0.053 Uiso 0.8333 1 calc R U P . .
N4 N 0.2418(9) 0.6786(8) 0.8460(5) 0.0426(16) Uani 1 1 d D . . . .
H4A H 0.1392 0.7008 0.8456 0.064 Uiso 0.8333 1 calc R U P . .
H4B H 0.2945 0.6982 0.7964 0.064 Uiso 0.8333 1 calc R U P . .
H4C H 0.2407 0.7299 0.8852 0.064 Uiso 0.8333 1 calc R U P . .
N1A N 0.225(4) 1.120(5) 0.387(3) 0.074(13) Uani 0.36(3) 1 d D U P B 2
H1AA H 0.2055 1.1977 0.4124 0.111 Uiso 0.30(3) 1 calc R U P B 2
H1AB H 0.3158 1.0958 0.3454 0.111 Uiso 0.30(3) 1 calc R U P B 2
H1AC H 0.2368 1.0477 0.4228 0.111 Uiso 0.30(3) 1 calc R U P B 2
N2A N 0.096(4) 1.147(4) 0.3547(14) 0.063(10) Uani 0.36(3) 1 d D U P B 2
H2AA H 0.1330 1.1156 0.3023 0.095 Uiso 0.30(3) 1 calc R U P B 2
H2AB H 0.0322 1.2415 0.3556 0.095 Uiso 0.30(3) 1 calc R U P B 2
H2AC H 0.0371 1.1029 0.3853 0.095 Uiso 0.30(3) 1 calc R U P B 2

loop_
_atom_site_aniso_label
_atom_site_aniso_U_11
_atom_site_aniso_U_22
_atom_site_aniso_U_33
_atom_site_aniso_U_23
_atom_site_aniso_U_13
_atom_site_aniso_U_12
O1_10 0.022(2) 0.023(3) 0.022(3) -0.007(2) -0.001(2) 0.001(2)
C1_10 0.026(3) 0.025(3) 0.029(3) -0.001(2) -0.003(2) -0.002(2)
C2_10 0.039(10) 0.063(13) 0.038(8) -0.002(7) -0.014(7) -0.007(9)
F1_10 0.051(5) 0.104(6) 0.043(3) 0.022(3) -0.024(3) -0.013(5)
F2_10 0.035(10) 0.059(16) 0.046(15) -0.006(12) -0.016(8) -0.011(10)
F3_10 0.054(17) 0.073(14) 0.032(14) -0.008(10) -0.005(12) -0.018(12)
C3_10 0.042(11) 0.034(11) 0.026(8) 0.000(7) -0.004(7) -0.018(9)
F4_10 0.025(12) 0.053(16) 0.026(9) -0.012(9) 0.006(8) -0.013(12)
F5_10 0.032(17) 0.039(12) 0.025(16) -0.001(9) 0.010(12) -0.022(11)
F6_10 0.040(11) 0.05(2) 0.020(13) -0.001(12) 0.000(8) -0.023(11)
C4_10 0.073(10) 0.031(9) 0.037(10) -0.005(7) 0.001(7) -0.019(7)
F7_10 0.081(13) 0.045(17) 0.045(15) -0.011(13) -0.002(12) -0.023(12)
F8_10 0.090(5) 0.032(4) 0.055(3) -0.010(3) 0.014(4) -0.006(4)
F9_10 0.067(18) 0.025(12) 0.051(11) 0.005(9) 0.010(10) -0.009(12)
O1_9 0.029(3) 0.022(5) 0.025(3) 0.009(3) -0.007(3) -0.022(3)
C1_9 0.038(3) 0.029(3) 0.027(3) 0.011(2) -0.017(2) -0.020(3)
C2_9 0.032(7) 0.044(8) 0.046(7) 0.019(6) -0.010(5) -0.016(6)
F1_9 0.066(10) 0.064(10) 0.050(6) 0.015(6) -0.015(6) -0.029(8)
F2_9 0.055(5) 0.044(4) 0.078(5) 0.014(4) -0.045(4) -0.008(4)
F3_9 0.036(8) 0.056(9) 0.124(14) 0.026(9) -0.013(8) -0.023(7)
C3_9 0.082(11) 0.048(10) 0.067(9) -0.002(7) -0.035(7) -0.027(8)
F4_9 0.093(11) 0.052(10) 0.066(8) 0.000(7) -0.029(7) -0.018(8)
F5_9 0.116(17) 0.059(10) 0.093(13) 0.012(9) -0.051(12) -0.048(11)
F6_9 0.094(13) 0.064(15) 0.103(18) -0.003(12) -0.059(13) -0.030(11)
C4_9 0.082(10) 0.046(8) 0.026(7) 0.014(6) 0.000(6) -0.049(8)
F7_9 0.087(10) 0.082(11) 0.070(11) 0.004(9) 0.008(7) -0.061(9)
F8_9 0.100(15) 0.064(12) 0.039(7) 0.023(7) -0.013(9) -0.050(11)
F9_9 0.110(14) 0.063(9) 0.062(8) -0.004(7) -0.016(8) -0.057(10)
O1_8 0.022(2) 0.023(3) 0.022(3) -0.007(2) -0.001(2) 0.001(2)
C1_8 0.026(3) 0.025(3) 0.029(3) -0.001(2) -0.003(2) -0.002(2)
C2_8 0.039(5) 0.061(6) 0.045(4) 0.023(4) -0.011(4) 0.006(4)
F1_8 0.068(5) 0.041(4) 0.068(4) 0.023(3) -0.003(4) 0.008(3)
F2_8 0.039(4) 0.091(8) 0.087(7) 0.037(6) -0.005(4) 0.022(4)
F3_8 0.051(5) 0.104(6) 0.043(3) 0.022(3) -0.024(3) -0.013(5)
C3_8 0.027(4) 0.046(5) 0.033(4) 0.001(3) -0.004(3) -0.013(3)
F4_8 0.042(5) 0.034(4) 0.049(5) 0.001(3) 0.000(3) -0.008(3)
F5_8 0.052(4) 0.101(6) 0.054(4) -0.008(4) -0.008(3) -0.051(4)
F6_8 0.042(4) 0.055(5) 0.045(5) 0.004(4) 0.009(3) -0.001(3)
C4_8 0.062(6) 0.038(5) 0.043(4) -0.016(4) -0.006(4) -0.017(4)
F7_8 0.078(5) 0.051(4) 0.038(3) -0.021(3) -0.009(3) -0.018(4)
F8_8 0.090(5) 0.032(4) 0.055(3) -0.010(3) 0.014(4) -0.006(4)
F9_8 0.116(7) 0.079(6) 0.070(5) -0.038(5) 0.011(5) -0.063(6)
O1_7 0.028(2) 0.035(3) 0.030(2) 0.000(2) 0.0057(19) -0.017(2)
C1_7 0.032(3) 0.025(3) 0.024(2) 0.005(2) -0.005(2) -0.016(3)
C2_7 0.072(5) 0.055(5) 0.031(3) 0.006(3) -0.011(3) -0.046(4)
F1_7 0.106(5) 0.069(4) 0.047(3) -0.024(3) 0.007(3) -0.054(4)
F2_7 0.098(5) 0.052(3) 0.057(3) 0.000(3) -0.007(3) -0.056(4)
F3_7 0.090(5) 0.076(4) 0.079(4) 0.016(3) -0.053(4) -0.049(4)
C3_7 0.051(4) 0.044(4) 0.038(3) -0.005(3) 0.006(3) -0.028(4)
F4_7 0.087(5) 0.068(4) 0.035(2) -0.023(3) 0.002(3) -0.039(4)
F5_7 0.043(3) 0.047(3) 0.066(3) 0.004(3) 0.006(2) -0.017(3)
F6_7 0.058(3) 0.051(3) 0.056(3) -0.006(3) 0.019(3) -0.037(3)
C4_7 0.045(4) 0.062(5) 0.055(4) 0.026(4) -0.023(4) -0.019(4)
F7_7 0.091(6) 0.105(6) 0.108(6) 0.042(5) -0.072(5) -0.055(5)
F8_7 0.089(5) 0.087(5) 0.056(3) 0.043(3) -0.029(3) -0.047(4)
F9_7 0.055(4) 0.042(3) 0.095(5) 0.022(3) -0.004(3) -0.008(3)
O1_6 0.031(3) 0.042(3) 0.030(2) -0.011(2) 0.001(2) -0.019(3)
C1_6 0.045(4) 0.039(4) 0.025(3) -0.005(2) -0.005(3) -0.026(3)
C2_6 0.064(5) 0.074(6) 0.061(5) 0.002(4) -0.018(4) -0.049(5)
F1_6 0.096(5) 0.100(6) 0.047(3) 0.009(3) -0.003(3) -0.071(5)
F2_6 0.124(7) 0.090(5) 0.093(5) -0.006(4) -0.025(5) -0.088(5)
F3_6 0.049(3) 0.107(6) 0.107(6) 0.001(5) -0.013(4) -0.049(4)
C3_6 0.082(6) 0.069(6) 0.041(4) 0.004(4) -0.030(4) -0.035(5)
F4_6 0.127(6) 0.106(6) 0.033(2) 0.002(3) -0.003(3) -0.075(6)
F5_6 0.104(6) 0.059(4) 0.075(4) 0.011(3) -0.056(4) -0.026(4)
F6_6 0.107(6) 0.091(5) 0.054(3) 0.003(3) -0.045(4) -0.051(5)
C4_6 0.051(5) 0.056(5) 0.057(5) -0.022(4) -0.004(4) -0.021(4)
F7_6 0.057(4) 0.094(6) 0.078(4) -0.045(4) 0.023(3) -0.039(4)
F8_6 0.091(5) 0.047(3) 0.067(4) -0.031(3) -0.013(3) -0.020(3)
F9_6 0.087(6) 0.054(4) 0.101(5) -0.005(4) -0.041(4) -0.011(4)
O1_5 0.029(3) 0.022(5) 0.025(3) 0.009(3) -0.007(3) -0.022(3)
C1_5 0.038(3) 0.029(3) 0.027(3) 0.011(2) -0.017(2) -0.020(3)
C2_5 0.035(5) 0.032(5) 0.053(5) 0.011(4) -0.020(4) -0.018(4)
F1_5 0.043(4) 0.026(3) 0.046(4) -0.004(3) -0.017(3) -0.010(3)
F2_5 0.055(5) 0.044(4) 0.078(5) 0.014(4) -0.045(4) -0.008(4)
F3_5 0.025(4) 0.047(5) 0.058(5) 0.017(4) -0.005(3) -0.008(4)
C3_5 0.081(7) 0.030(6) 0.066(6) 0.015(5) -0.047(6) -0.030(5)
F4_5 0.104(7) 0.022(4) 0.055(5) 0.002(3) -0.056(5) -0.014(4)
F5_5 0.085(6) 0.068(6) 0.091(6) 0.033(5) -0.064(5) -0.055(6)
F6_5 0.117(11) 0.040(6) 0.061(6) 0.018(5) -0.070(7) -0.035(7)
C4_5 0.052(6) 0.031(6) 0.034(5) 0.010(4) -0.014(4) -0.023(5)
F7_5 0.073(6) 0.046(5) 0.035(4) -0.002(3) 0.001(4) -0.019(4)
F8_5 0.054(5) 0.028(4) 0.045(5) 0.015(3) -0.019(4) -0.020(4)
F9_5 0.042(4) 0.048(4) 0.033(3) 0.010(3) -0.003(3) -0.033(4)
O1_4 0.023(2) 0.026(2) 0.0183(17) 0.0007(16) -0.0060(16) -0.0123(19)
C1_4 0.013(2) 0.031(3) 0.016(2) 0.001(2) -0.0016(18) -0.010(2)
C2_4 0.021(3) 0.031(3) 0.028(3) -0.009(2) -0.007(2) -0.012(3)
F1_4 0.028(2) 0.043(3) 0.035(2) -0.0157(19) -0.0005(17) -0.011(2)
F2_4 0.030(2) 0.048(3) 0.044(2) -0.013(2) -0.0126(18) -0.019(2)
F3_4 0.038(2) 0.029(2) 0.0373(19) -0.0002(17) -0.0141(18) -0.0155(19)
C3_4 0.016(3) 0.035(3) 0.021(2) -0.001(2) -0.001(2) -0.012(2)
F4_4 0.027(2) 0.033(2) 0.036(2) -0.0075(18) -0.0038(16) -0.0084(18)
F5_4 0.0227(19) 0.039(2) 0.0245(16) 0.0038(17) -0.0032(14) -0.0167(18)
F6_4 0.0249(19) 0.043(3) 0.0292(17) 0.0059(17) -0.0129(15) -0.0155(19)
C4_4 0.027(3) 0.038(4) 0.020(2) 0.009(2) -0.009(2) -0.015(3)
F7_4 0.038(2) 0.035(2) 0.040(2) 0.0140(19) -0.0129(19) -0.015(2)
F8_4 0.043(3) 0.068(3) 0.0204(17) 0.005(2) -0.0140(18) -0.024(3)
F9_4 0.028(2) 0.055(3) 0.037(2) 0.016(2) -0.0078(16) -0.022(2)
O1_3 0.021(2) 0.017(2) 0.030(2) -0.0037(17) -0.0061(17) -0.0079(18)
C1_3 0.022(3) 0.022(3) 0.022(2) -0.005(2) -0.003(2) -0.011(2)
C2_3 0.026(3) 0.027(3) 0.028(3) -0.006(2) -0.005(2) -0.012(3)
F1_3 0.031(2) 0.039(3) 0.0279(18) -0.0034(17) -0.0013(16) -0.0156(19)
F2_3 0.041(2) 0.030(2) 0.038(2) -0.0108(17) -0.0110(18) -0.0184(19)
F3_3 0.0255(19) 0.035(2) 0.038(2) -0.0059(18) -0.0112(16) -0.0116(18)
C3_3 0.026(3) 0.036(4) 0.031(3) -0.005(3) 0.003(2) -0.019(3)
F4_3 0.042(2) 0.041(3) 0.0246(17) -0.0034(17) 0.0012(16) -0.022(2)
F5_3 0.025(2) 0.052(3) 0.043(2) -0.011(2) -0.0011(17) -0.023(2)
F6_3 0.045(3) 0.027(2) 0.045(2) -0.0029(19) 0.007(2) -0.022(2)
C4_3 0.025(3) 0.025(3) 0.032(3) -0.002(2) -0.009(2) -0.011(3)
F7_3 0.042(2) 0.026(2) 0.037(2) 0.0032(17) -0.0184(18) -0.013(2)
F8_3 0.029(2) 0.021(2) 0.038(2) -0.0102(16) -0.0054(16) -0.0033(17)
F9_3 0.0186(17) 0.033(2) 0.0390(19) -0.0015(17) -0.0050(15) -0.0141(17)
O1_2 0.0149(19) 0.017(2) 0.030(2) -0.0046(17) -0.0038(16) -0.0044(17)
C1_2 0.015(3) 0.017(3) 0.031(3) -0.005(2) -0.008(2) -0.003(2)
C2_2 0.022(3) 0.036(4) 0.033(3) -0.004(3) -0.007(2) -0.010(3)
F1_2 0.036(2) 0.048(3) 0.039(2) -0.014(2) -0.0150(19) -0.014(2)
F2_2 0.0200(19) 0.056(3) 0.049(2) -0.003(2) -0.0136(18) -0.014(2)
F3_2 0.033(2) 0.039(3) 0.048(2) 0.008(2) -0.018(2) -0.009(2)
C3_2 0.022(3) 0.023(3) 0.040(3) -0.012(2) -0.007(2) -0.005(2)
F4_2 0.040(2) 0.045(3) 0.042(2) -0.017(2) -0.013(2) -0.014(2)
F5_2 0.037(2) 0.020(2) 0.064(3) -0.008(2) -0.009(2) -0.0122(19)
F6_2 0.022(2) 0.031(2) 0.067(3) -0.021(2) -0.006(2) 0.0001(19)
C4_2 0.021(3) 0.029(3) 0.031(3) -0.003(2) -0.003(2) -0.009(3)
F7_2 0.027(2) 0.046(3) 0.041(2) 0.011(2) -0.0097(17) -0.016(2)
F8_2 0.025(2) 0.047(3) 0.038(2) -0.007(2) 0.0061(17) -0.015(2)
F9_2 0.034(2) 0.033(2) 0.052(2) -0.004(2) 0.0002(19) -0.022(2)
O1_1 0.021(2) 0.023(2) 0.0225(18) 0.0019(17) -0.0036(15) -0.0121(18)
C1_1 0.031(3) 0.020(3) 0.019(2) -0.001(2) -0.003(2) -0.010(2)
C2_1 0.081(5) 0.033(4) 0.033(3) 0.007(3) -0.029(3) -0.023(4)
F1_1 0.105(5) 0.057(4) 0.124(6) -0.013(4) -0.082(5) -0.022(4)
F2_1 0.192(10) 0.061(4) 0.028(2) 0.007(3) -0.011(4) -0.063(6)
F3_1 0.060(3) 0.033(2) 0.037(2) -0.0099(19) 0.006(2) -0.018(2)
C3_1 0.040(4) 0.033(4) 0.050(4) 0.016(3) -0.015(3) -0.021(3)
F4_1 0.071(4) 0.052(4) 0.097(4) -0.014(3) -0.043(4) -0.027(3)
F5_1 0.029(2) 0.050(3) 0.054(3) 0.003(2) -0.014(2) -0.011(2)
F6_1 0.071(4) 0.129(7) 0.109(5) 0.089(6) -0.048(4) -0.072(5)
C4_1 0.047(4) 0.026(3) 0.034(3) 0.009(3) -0.008(3) -0.014(3)
F7_1 0.052(3) 0.028(2) 0.061(3) -0.015(2) -0.002(2) -0.012(2)
F8_1 0.053(3) 0.036(3) 0.056(3) 0.020(2) 0.000(2) -0.011(3)
F9_1 0.035(2) 0.064(4) 0.042(2) 0.011(2) -0.013(2) -0.022(3)
Al01 0.0171(8) 0.0207(9) 0.0162(7) -0.0021(6) -0.0014(6) -0.0082(7)
Al02 0.0149(7) 0.0173(9) 0.0167(6) -0.0009(6) -0.0044(6) -0.0080(7)
N1 0.033(9) 0.028(7) 0.091(12) -0.005(7) -0.012(8) -0.017(7)
N2 0.061(8) 0.037(7) 0.056(7) -0.005(5) 0.001(6) -0.036(7)
N3 0.032(3) 0.043(4) 0.036(3) 0.006(3) -0.010(2) -0.021(3)
N4 0.043(4) 0.047(5) 0.043(3) -0.001(3) -0.010(3) -0.024(4)
N1A 0.033(14) 0.08(3) 0.12(3) 0.04(2) -0.043(15) -0.032(15)
N2A 0.06(2) 0.10(3) 0.028(10) -0.018(12) 0.001(11) -0.037(19)

loop_
_atom_type_symbol
_atom_type_description
_atom_type_scat_dispersion_real
_atom_type_scat_dispersion_imag
_atom_type_scat_source
C C 0.0181 0.0091 'International Tables Vol C Tables 4.2.6.8 and 6.1.1.4'
H H 0.0000 0.0000 'International Tables Vol C Tables 4.2.6.8 and 6.1.1.4'
N N 0.0311 0.0180 'International Tables Vol C Tables 4.2.6.8 and 6.1.1.4'
O O 0.0492 0.0322 'International Tables Vol C Tables 4.2.6.8 and 6.1.1.4'
F F 0.0727 0.0534 'International Tables Vol C Tables 4.2.6.8 and 6.1.1.4'
Al Al 0.2130 0.2455 'International Tables Vol C Tables 4.2.6.8 and 6.1.1.4'

loop_
_geom_angle_atom_site_label_1
_geom_angle_atom_site_label_2
_geom_angle_atom_site_label_3
_geom_angle
_geom_angle_site_symmetry_1
_geom_angle_site_symmetry_3
_geom_angle_publ_flag
C1_10 O1_10 Al01 148(3) . . ?
O1_10 C1_10 C3_10 108.9(19) . . ?
O1_10 C1_10 C2_10 110.4(19) . . ?
C3_10 C1_10 C2_10 110.5(16) . . ?
O1_10 C1_10 C4_10 104.8(19) . . ?
C3_10 C1_10 C4_10 111.6(17) . . ?
C2_10 C1_10 C4_10 110.4(18) . . ?
F1_10 C2_10 F3_10 108(3) . . ?
F1_10 C2_10 F2_10 107(3) . . ?
F3_10 C2_10 F2_10 104(2) . . ?
F1_10 C2_10 C1_10 110(2) . . ?
F3_10 C2_10 C1_10 111(2) . . ?
F2_10 C2_10 C1_10 116(2) . . ?
F4_10 C3_10 F5_10 109(3) . . ?
F4_10 C3_10 F6_10 106(2) . . ?
F5_10 C3_10 F6_10 106(3) . . ?
F4_10 C3_10 C1_10 111.8(19) . . ?
F5_10 C3_10 C1_10 110(2) . . ?
F6_10 C3_10 C1_10 114(2) . . ?
F8_10 C4_10 F9_10 112(3) . . ?
F8_10 C4_10 F7_10 109(3) . . ?
F9_10 C4_10 F7_10 105(2) . . ?
F8_10 C4_10 C1_10 111(3) . . ?
F9_10 C4_10 C1_10 110(2) . . ?
F7_10 C4_10 C1_10 110(2) . . ?
C1_9 O1_9 Al01 151(2) . . ?
O1_9 C1_9 C2_9 113.5(16) . . ?
O1_9 C1_9 C3_9 110.0(16) . . ?
C2_9 C1_9 C3_9 109.7(13) . . ?
O1_9 C1_9 C4_9 110.2(14) . . ?
C2_9 C1_9 C4_9 105.5(12) . . ?
C3_9 C1_9 C4_9 107.7(13) . . ?
F3_9 C2_9 F1_9 108.7(19) . . ?
F3_9 C2_9 F2_9 108(2) . . ?
F1_9 C2_9 F2_9 107(2) . . ?
F3_9 C2_9 C1_9 108.8(14) . . ?
F1_9 C2_9 C1_9 110.5(15) . . ?
F2_9 C2_9 C1_9 114(2) . . ?
F5_9 C3_9 F4_9 107(2) . . ?
F5_9 C3_9 F6_9 102(2) . . ?
F4_9 C3_9 F6_9 114(2) . . ?
F5_9 C3_9 C1_9 111.7(17) . . ?
F4_9 C3_9 C1_9 110.0(15) . . ?
F6_9 C3_9 C1_9 112(2) . . ?
F9_9 C4_9 F7_9 106.3(18) . . ?
F9_9 C4_9 F8_9 112.2(19) . . ?
F7_9 C4_9 F8_9 110.2(18) . . ?
F9_9 C4_9 C1_9 110.7(13) . . ?
F7_9 C4_9 C1_9 108.0(15) . . ?
F8_9 C4_9 C1_9 109.3(15) . . ?
C1_8 O1_8 Al01 147.1(5) . . ?
O1_8 C1_8 C4_8 110.6(7) . . ?
O1_8 C1_8 C3_8 111.8(6) . . ?
C4_8 C1_8 C3_8 107.8(7) . . ?
O1_8 C1_8 C2_8 107.0(6) . . ?
C4_8 C1_8 C2_8 110.6(8) . . ?
C3_8 C1_8 C2_8 109.0(7) . . ?
F3_8 C2_8 F1_8 106.9(9) . . ?
F3_8 C2_8 F2_8 108.8(11) . . ?
F1_8 C2_8 F2_8 106.7(11) . . ?
F3_8 C2_8 C1_8 112.3(8) . . ?
F1_8 C2_8 C1_8 110.0(9) . . ?
F2_8 C2_8 C1_8 111.9(8) . . ?
F4_8 C3_8 F5_8 107.3(10) . . ?
F4_8 C3_8 F6_8 108.7(9) . . ?
F5_8 C3_8 F6_8 107.5(9) . . ?
F4_8 C3_8 C1_8 110.8(8) . . ?
F5_8 C3_8 C1_8 110.3(7) . . ?
F6_8 C3_8 C1_8 112.1(8) . . ?
F8_8 C4_8 F7_8 107.9(9) . . ?
F8_8 C4_8 F9_8 108.3(10) . . ?
F7_8 C4_8 F9_8 107.2(10) . . ?
F8_8 C4_8 C1_8 112.7(10) . . ?
F7_8 C4_8 C1_8 111.1(8) . . ?
F9_8 C4_8 C1_8 109.6(8) . . ?
C1_7 O1_7 Al01 149.7(5) . . ?
O1_7 C1_7 C2_7 110.6(5) . . ?
O1_7 C1_7 C3_7 107.5(5) . . ?
C2_7 C1_7 C3_7 108.1(6) . . ?
O1_7 C1_7 C4_7 110.7(6) . . ?
C2_7 C1_7 C4_7 109.7(7) . . ?
C3_7 C1_7 C4_7 110.2(6) . . ?
F3_7 C2_7 F1_7 108.4(8) . . ?
F3_7 C2_7 F2_7 108.0(7) . . ?
F1_7 C2_7 F2_7 106.4(8) . . ?
F3_7 C2_7 C1_7 110.7(7) . . ?
F1_7 C2_7 C1_7 110.1(7) . . ?
F2_7 C2_7 C1_7 112.9(6) . . ?
F5_7 C3_7 F6_7 108.3(7) . . ?
F5_7 C3_7 F4_7 106.7(8) . . ?
F6_7 C3_7 F4_7 107.5(7) . . ?
F5_7 C3_7 C1_7 111.5(6) . . ?
F6_7 C3_7 C1_7 112.5(6) . . ?
F4_7 C3_7 C1_7 110.0(7) . . ?
F9_7 C4_7 F8_7 108.5(8) . . ?
F9_7 C4_7 F7_7 108.4(9) . . ?
F8_7 C4_7 F7_7 107.4(8) . . ?
F9_7 C4_7 C1_7 110.7(7) . . ?
F8_7 C4_7 C1_7 112.3(7) . . ?
F7_7 C4_7 C1_7 109.4(8) . . ?
C1_6 O1_6 Al01 148.1(5) . . ?
O1_6 C1_6 C3_6 114.0(6) . . ?
O1_6 C1_6 C2_6 107.4(6) . . ?
C3_6 C1_6 C2_6 108.9(7) . . ?
O1_6 C1_6 C4_6 108.4(6) . . ?
C3_6 C1_6 C4_6 109.6(7) . . ?
C2_6 C1_6 C4_6 108.5(7) . . ?
F1_6 C2_6 F3_6 104.7(9) . . ?
F1_6 C2_6 F2_6 108.9(9) . . ?
F3_6 C2_6 F2_6 107.7(8) . . ?
F1_6 C2_6 C1_6 112.7(7) . . ?
F3_6 C2_6 C1_6 110.8(8) . . ?
F2_6 C2_6 C1_6 111.5(8) . . ?
F5_6 C3_6 F6_6 113.9(9) . . ?
F5_6 C3_6 F4_6 102.6(9) . . ?
F6_6 C3_6 F4_6 105.5(8) . . ?
F5_6 C3_6 C1_6 112.0(7) . . ?
F6_6 C3_6 C1_6 113.4(8) . . ?
F4_6 C3_6 C1_6 108.6(8) . . ?
F8_6 C4_6 F7_6 108.9(8) . . ?
F8_6 C4_6 F9_6 107.3(8) . . ?
F7_6 C4_6 F9_6 106.3(9) . . ?
F8_6 C4_6 C1_6 114.0(7) . . ?
F7_6 C4_6 C1_6 110.6(8) . . ?
F9_6 C4_6 C1_6 109.5(7) . . ?
C1_5 O1_5 Al01 143.1(10) . . ?
O1_5 C1_5 C4_5 111.9(9) . . ?
O1_5 C1_5 C2_5 111.9(10) . . ?
C4_5 C1_5 C2_5 109.0(9) . . ?
O1_5 C1_5 C3_5 106.0(9) . . ?
C4_5 C1_5 C3_5 110.0(9) . . ?
C2_5 C1_5 C3_5 107.9(9) . . ?
F3_5 C2_5 F2_5 109.6(14) . . ?
F3_5 C2_5 F1_5 105.9(10) . . ?
F2_5 C2_5 F1_5 107.5(14) . . ?
F3_5 C2_5 C1_5 111.8(9) . . ?
F2_5 C2_5 C1_5 112.0(13) . . ?
F1_5 C2_5 C1_5 109.7(9) . . ?
F5_5 C3_5 F4_5 107.8(12) . . ?
F5_5 C3_5 F6_5 112.3(13) . . ?
F4_5 C3_5 F6_5 106.5(12) . . ?
F5_5 C3_5 C1_5 109.9(10) . . ?
F4_5 C3_5 C1_5 108.6(10) . . ?
F6_5 C3_5 C1_5 111.6(10) . . ?
F9_5 C4_5 F7_5 107.3(10) . . ?
F9_5 C4_5 F8_5 107.4(10) . . ?
F7_5 C4_5 F8_5 106.0(10) . . ?
F9_5 C4_5 C1_5 110.1(8) . . ?
F7_5 C4_5 C1_5 110.8(9) . . ?
F8_5 C4_5 C1_5 114.9(10) . . ?
C1_4 O1_4 Al02 146.8(4) . . ?
O1_4 C1_4 C4_4 108.6(5) . . ?
O1_4 C1_4 C2_4 111.5(5) . . ?
C4_4 C1_4 C2_4 109.3(5) . . ?
O1_4 C1_4 C3_4 109.7(4) . . ?
C4_4 C1_4 C3_4 108.9(5) . . ?
C2_4 C1_4 C3_4 108.7(5) . . ?
F2_4 C2_4 F3_4 108.0(5) . . ?
F2_4 C2_4 F1_4 107.1(5) . . ?
F3_4 C2_4 F1_4 106.7(5) . . ?
F2_4 C2_4 C1_4 113.4(5) . . ?
F3_4 C2_4 C1_4 110.6(5) . . ?
F1_4 C2_4 C1_4 110.7(5) . . ?
F6_4 C3_4 F4_4 107.6(5) . . ?
F6_4 C3_4 F5_4 108.6(5) . . ?
F4_4 C3_4 F5_4 106.7(5) . . ?
F6_4 C3_4 C1_4 112.9(5) . . ?
F4_4 C3_4 C1_4 110.6(5) . . ?
F5_4 C3_4 C1_4 110.2(5) . . ?
F9_4 C4_4 F7_4 108.0(6) . . ?
F9_4 C4_4 F8_4 107.6(5) . . ?
F7_4 C4_4 F8_4 108.7(6) . . ?
F9_4 C4_4 C1_4 110.7(5) . . ?
F7_4 C4_4 C1_4 110.2(5) . . ?
F8_4 C4_4 C1_4 111.6(5) . . ?
C1_3 O1_3 Al02 148.9(4) . . ?
O1_3 C1_3 C2_3 109.0(5) . . ?
O1_3 C1_3 C4_3 112.1(5) . . ?
C2_3 C1_3 C4_3 108.5(5) . . ?
O1_3 C1_3 C3_3 109.7(5) . . ?
C2_3 C1_3 C3_3 109.4(5) . . ?
C4_3 C1_3 C3_3 108.1(5) . . ?
F1_3 C2_3 F2_3 108.8(5) . . ?
F1_3 C2_3 F3_3 107.1(5) . . ?
F2_3 C2_3 F3_3 106.6(5) . . ?
F1_3 C2_3 C1_3 111.2(5) . . ?
F2_3 C2_3 C1_3 113.0(5) . . ?
F3_3 C2_3 C1_3 110.0(5) . . ?
F4_3 C3_3 F6_3 108.5(6) . . ?
F4_3 C3_3 F5_3 107.8(6) . . ?
F6_3 C3_3 F5_3 108.0(6) . . ?
F4_3 C3_3 C1_3 110.6(5) . . ?
F6_3 C3_3 C1_3 112.2(5) . . ?
F5_3 C3_3 C1_3 109.6(5) . . ?
F7_3 C4_3 F8_3 108.1(5) . . ?
F7_3 C4_3 F9_3 106.9(5) . . ?
F8_3 C4_3 F9_3 106.6(5) . . ?
F7_3 C4_3 C1_3 111.8(5) . . ?
F8_3 C4_3 C1_3 112.7(5) . . ?
F9_3 C4_3 C1_3 110.4(5) . . ?
C1_2 O1_2 Al02 147.5(4) . . ?
O1_2 C1_2 C3_2 107.5(5) . . ?
O1_2 C1_2 C4_2 112.1(5) . . ?
C3_2 C1_2 C4_2 108.9(5) . . ?
O1_2 C1_2 C2_2 110.3(5) . . ?
C3_2 C1_2 C2_2 109.3(5) . . ?
C4_2 C1_2 C2_2 108.8(5) . . ?
F1_2 C2_2 F2_2 108.4(6) . . ?
F1_2 C2_2 F3_2 107.0(6) . . ?
F2_2 C2_2 F3_2 107.3(6) . . ?
F1_2 C2_2 C1_2 110.6(5) . . ?
F2_2 C2_2 C1_2 112.2(5) . . ?
F3_2 C2_2 C1_2 111.1(5) . . ?
F5_2 C3_2 F6_2 107.3(6) . . ?
F5_2 C3_2 F4_2 107.9(6) . . ?
F6_2 C3_2 F4_2 106.9(6) . . ?
F5_2 C3_2 C1_2 111.8(5) . . ?
F6_2 C3_2 C1_2 112.7(5) . . ?
F4_2 C3_2 C1_2 110.0(5) . . ?
F8_2 C4_2 F7_2 108.3(5) . . ?
F8_2 C4_2 F9_2 107.8(5) . . ?
F7_2 C4_2 F9_2 106.6(6) . . ?
F8_2 C4_2 C1_2 113.7(5) . . ?
F7_2 C4_2 C1_2 109.8(5) . . ?
F9_2 C4_2 C1_2 110.3(5) . . ?
C1_1 O1_1 Al02 147.3(4) . . ?
O1_1 C1_1 C2_1 108.9(5) . . ?
O1_1 C1_1 C4_1 112.5(5) . . ?
C2_1 C1_1 C4_1 109.4(6) . . ?
O1_1 C1_1 C3_1 106.9(5) . . ?
C2_1 C1_1 C3_1 109.6(6) . . ?
C4_1 C1_1 C3_1 109.6(6) . . ?
F1_1 C2_1 F3_1 106.1(7) . . ?
F1_1 C2_1 F2_1 111.0(9) . . ?
F3_1 C2_1 F2_1 105.0(8) . . ?
F1_1 C2_1 C1_1 112.1(8) . . ?
F3_1 C2_1 C1_1 110.5(6) . . ?
F2_1 C2_1 C1_1 111.8(7) . . ?
F6_1 C3_1 F5_1 107.5(7) . . ?
F6_1 C3_1 F4_1 108.0(9) . . ?
F5_1 C3_1 F4_1 106.4(6) . . ?
F6_1 C3_1 C1_1 112.6(6) . . ?
F5_1 C3_1 C1_1 112.1(6) . . ?
F4_1 C3_1 C1_1 109.9(6) . . ?
F9_1 C4_1 F7_1 107.1(7) . . ?
F9_1 C4_1 F8_1 107.9(7) . . ?
F7_1 C4_1 F8_1 108.3(7) . . ?
F9_1 C4_1 C1_1 111.0(6) . . ?
F7_1 C4_1 C1_1 110.5(6) . . ?
F8_1 C4_1 C1_1 111.8(6) . . ?
O1_5 Al01 O1_6 113.8(4) . . ?
O1_5 Al01 O1_7 109.0(4) . . ?
O1_6 Al01 O1_7 107.9(3) . . ?
O1_5 Al01 O1_8 105.4(5) . . ?
O1_6 Al01 O1_8 113.2(3) . . ?
O1_7 Al01 O1_8 107.3(3) . . ?
O1_6 Al01 O1_9 102.0(8) . . ?
O1_7 Al01 O1_9 118.0(8) . . ?
O1_6 Al01 O1_10 121.3(12) . . ?
O1_7 Al01 O1_10 115.2(12) . . ?
O1_9 Al01 O1_10 91.3(15) . . ?
O1_4 Al02 O1_2 113.3(2) . . ?
O1_4 Al02 O1_3 105.5(2) . . ?
O1_2 Al02 O1_3 107.8(2) . . ?
O1_4 Al02 O1_1 107.0(2) . . ?
O1_2 Al02 O1_1 111.1(2) . . ?
O1_3 Al02 O1_1 112.0(2) . . ?
N2 N1 H1A 109.5 . . ?
N2 N1 H1B 109.5 . . ?
H1A N1 H1B 109.5 . . ?
N2 N1 H1C 109.5 . . ?
H1A N1 H1C 109.5 . . ?
H1B N1 H1C 109.5 . . ?
N1 N2 H2A 109.5 . . ?
N1 N2 H2B 109.5 . . ?
H2A N2 H2B 109.5 . . ?
N1 N2 H2C 109.5 . . ?
H2A N2 H2C 109.5 . . ?
H2B N2 H2C 109.5 . . ?
N4 N3 H3A 109.5 . . ?
N4 N3 H3B 109.5 . . ?
H3A N3 H3B 109.5 . . ?
N4 N3 H3C 109.5 . . ?
H3A N3 H3C 109.5 . . ?
H3B N3 H3C 109.5 . . ?
N3 N4 H4A 109.5 . . ?
N3 N4 H4B 109.5 . . ?
H4A N4 H4B 109.5 . . ?
N3 N4 H4C 109.5 . . ?
H4A N4 H4C 109.5 . . ?
H4B N4 H4C 109.5 . . ?
N2A N1A H1AA 109.5 . . ?
N2A N1A H1AB 109.5 . . ?
H1AA N1A H1AB 109.5 . . ?
N2A N1A H1AC 109.5 . . ?
H1AA N1A H1AC 109.5 . . ?
H1AB N1A H1AC 109.5 . . ?
N1A N2A H2AA 109.5 . . ?
N1A N2A H2AB 109.5 . . ?
H2AA N2A H2AB 109.5 . . ?
N1A N2A H2AC 109.5 . . ?
H2AA N2A H2AC 109.5 . . ?
H2AB N2A H2AC 109.5 . . ?

loop_
_geom_bond_atom_site_label_1
_geom_bond_atom_site_label_2
_geom_bond_distance
_geom_bond_site_symmetry_2
_geom_bond_publ_flag
O1_10 C1_10 1.366(19) . ?
O1_10 Al01 1.75(3) . ?
C1_10 C3_10 1.554(9) . ?
C1_10 C2_10 1.554(9) . ?
C1_10 C4_10 1.555(9) . ?
C2_10 F1_10 1.335(18) . ?
C2_10 F3_10 1.335(19) . ?
C2_10 F2_10 1.337(18) . ?
C3_10 F4_10 1.332(18) . ?
C3_10 F5_10 1.333(18) . ?
C3_10 F6_10 1.333(18) . ?
C4_10 F8_10 1.318(18) . ?
C4_10 F9_10 1.334(18) . ?
C4_10 F7_10 1.338(19) . ?
O1_9 C1_9 1.336(16) . ?
O1_9 Al01 1.74(2) . ?
C1_9 C2_9 1.555(9) . ?
C1_9 C3_9 1.555(9) . ?
C1_9 C4_9 1.558(9) . ?
C2_9 F3_9 1.306(17) . ?
C2_9 F1_9 1.325(17) . ?
C2_9 F2_9 1.331(17) . ?
C3_9 F5_9 1.326(18) . ?
C3_9 F4_9 1.329(17) . ?
C3_9 F6_9 1.332(18) . ?
C4_9 F9_9 1.316(16) . ?
C4_9 F7_9 1.317(17) . ?
C4_9 F8_9 1.326(17) . ?
O1_8 C1_8 1.350(9) . ?
O1_8 Al01 1.738(6) . ?
C1_8 C4_8 1.541(8) . ?
C1_8 C3_8 1.554(8) . ?
C1_8 C2_8 1.555(7) . ?
C2_8 F3_8 1.291(13) . ?
C2_8 F1_8 1.325(13) . ?
C2_8 F2_8 1.336(12) . ?
C3_8 F4_8 1.309(12) . ?
C3_8 F5_8 1.330(10) . ?
C3_8 F6_8 1.341(11) . ?
C4_8 F8_8 1.314(12) . ?
C4_8 F7_8 1.328(12) . ?
C4_8 F9_8 1.343(13) . ?
O1_7 C1_7 1.341(8) . ?
O1_7 Al01 1.729(5) . ?
C1_7 C2_7 1.547(7) . ?
C1_7 C3_7 1.549(7) . ?
C1_7 C4_7 1.556(7) . ?
C2_7 F3_7 1.324(11) . ?
C2_7 F1_7 1.328(10) . ?
C2_7 F2_7 1.331(9) . ?
C3_7 F5_7 1.310(10) . ?
C3_7 F6_7 1.330(9) . ?
C3_7 F4_7 1.345(10) . ?
C4_7 F9_7 1.312(12) . ?
C4_7 F8_7 1.332(10) . ?
C4_7 F7_7 1.335(12) . ?
O1_6 C1_6 1.339(8) . ?
O1_6 Al01 1.725(6) . ?
C1_6 C3_6 1.536(7) . ?
C1_6 C2_6 1.550(7) . ?
C1_6 C4_6 1.553(8) . ?
C2_6 F1_6 1.294(11) . ?
C2_6 F3_6 1.335(12) . ?
C2_6 F2_6 1.341(11) . ?
C3_6 F5_6 1.297(12) . ?
C3_6 F6_6 1.313(11) . ?
C3_6 F4_6 1.382(12) . ?
C4_6 F8_6 1.319(10) . ?
C4_6 F7_6 1.321(11) . ?
C4_6 F9_6 1.359(12) . ?
O1_5 C1_5 1.363(11) . ?
O1_5 Al01 1.717(12) . ?
C1_5 C4_5 1.556(8) . ?
C1_5 C2_5 1.559(8) . ?
C1_5 C3_5 1.561(8) . ?
C2_5 F3_5 1.297(13) . ?
C2_5 F2_5 1.336(14) . ?
C2_5 F1_5 1.356(12) . ?
C3_5 F5_5 1.330(14) . ?
C3_5 F4_5 1.335(14) . ?
C3_5 F6_5 1.356(13) . ?
C4_5 F9_5 1.332(12) . ?
C4_5 F7_5 1.335(13) . ?
C4_5 F8_5 1.343(12) . ?
O1_4 C1_4 1.350(7) . ?
O1_4 Al02 1.733(4) . ?
C1_4 C4_4 1.557(6) . ?
C1_4 C2_4 1.560(7) . ?
C1_4 C3_4 1.562(6) . ?
C2_4 F2_4 1.327(7) . ?
C2_4 F3_4 1.327(8) . ?
C2_4 F1_4 1.332(7) . ?
C3_4 F6_4 1.328(7) . ?
C3_4 F4_4 1.335(8) . ?
C3_4 F5_4 1.342(7) . ?
C4_4 F9_4 1.332(8) . ?
C4_4 F7_4 1.336(9) . ?
C4_4 F8_4 1.341(8) . ?
O1_3 C1_3 1.336(7) . ?
O1_3 Al02 1.738(5) . ?
C1_3 C2_3 1.554(6) . ?
C1_3 C4_3 1.560(7) . ?
C1_3 C3_3 1.565(6) . ?
C2_3 F1_3 1.317(7) . ?
C2_3 F2_3 1.336(8) . ?
C2_3 F3_3 1.347(8) . ?
C3_3 F4_3 1.324(8) . ?
C3_3 F6_3 1.334(8) . ?
C3_3 F5_3 1.354(8) . ?
C4_3 F7_3 1.330(8) . ?
C4_3 F8_3 1.340(8) . ?
C4_3 F9_3 1.342(7) . ?
O1_2 C1_2 1.354(7) . ?
O1_2 Al02 1.737(5) . ?
C1_2 C3_2 1.550(6) . ?
C1_2 C4_2 1.554(7) . ?
C1_2 C2_2 1.555(6) . ?
C2_2 F1_2 1.323(8) . ?
C2_2 F2_2 1.331(7) . ?
C2_2 F3_2 1.337(9) . ?
C3_2 F5_2 1.322(9) . ?
C3_2 F6_2 1.343(8) . ?
C3_2 F4_2 1.347(8) . ?
C4_2 F8_2 1.322(7) . ?
C4_2 F7_2 1.328(8) . ?
C4_2 F9_2 1.333(8) . ?
O1_1 C1_1 1.363(7) . ?
O1_1 Al02 1.743(4) . ?
C1_1 C2_1 1.550(7) . ?
C1_1 C4_1 1.554(7) . ?
C1_1 C3_1 1.558(7) . ?
C2_1 F1_1 1.293(11) . ?
C2_1 F3_1 1.328(10) . ?
C2_1 F2_1 1.333(10) . ?
C3_1 F6_1 1.314(9) . ?
C3_1 F5_1 1.322(9) . ?
C3_1 F4_1 1.337(10) . ?
C4_1 F9_1 1.317(9) . ?
C4_1 F7_1 1.320(9) . ?
C4_1 F8_1 1.337(8) . ?
N1 N2 1.398(10) . ?
N1 H1A 0.9100 . ?
N1 H1B 0.9100 . ?
N1 H1C 0.9100 . ?
N2 H2A 0.9100 . ?
N2 H2B 0.9100 . ?
N2 H2C 0.9100 . ?
N3 N4 1.397(9) . ?
N3 H3A 0.9100 . ?
N3 H3B 0.9100 . ?
N3 H3C 0.9100 . ?
N4 H4A 0.9100 . ?
N4 H4B 0.9100 . ?
N4 H4C 0.9100 . ?
N1A N2A 1.396(11) . ?
N1A H1AA 0.9100 . ?
N1A H1AB 0.9100 . ?
N1A H1AC 0.9100 . ?
N2A H2AA 0.9100 . ?
N2A H2AB 0.9100 . ?
N2A H2AC 0.9100 . ?
